data_4085736
loop_
_publ_author_name
'Zitz, Rainer'
'Gatterer, Karl'
'Reinhold, Crispin R. W.'
'M\"uller, Thomas'
'Baumgartner, Judith'
'Marschner, Christoph'

_publ_section_title
;
 Oligosilanylated Antimony Compounds.
;
_journal_issue 8
_journal_name_full Organometallics
_journal_page_first 1419
_journal_page_last 1430
_journal_paper_doi 10.1021/om501075v
_journal_volume 34
_journal_year 2015
_chemical_formula_sum 'C44 H124 O2 Sb4 Si16'
_chemical_formula_weight 1621.87
_chemical_name_systematic
; 
 ? 
;
_space_group_IT_number 14
_symmetry_cell_setting monoclinic
_symmetry_space_group_name_Hall '-P 2ybc'
_symmetry_space_group_name_H-M 'P 1 21/c 1'
_atom_sites_solution_hydrogens geom
_atom_sites_solution_primary direct
_atom_sites_solution_secondary difmap
_audit_creation_method SHELXL-97
_cell_angle_alpha 90.00
_cell_angle_beta 114.197(4)
_cell_angle_gamma 90.00
_cell_formula_units_Z 4
_cell_length_a 25.575(7)
_cell_length_b 13.754(4)
_cell_length_c 25.247(7)
_cell_measurement_reflns_used 22225
_cell_measurement_temperature 100(2)
_cell_measurement_theta_max 52.579
_cell_measurement_theta_min 4.514
_cell_volume 8101(4)
_computing_cell_refinement 'Bruker XSCANS'
_computing_data_collection 'Bruker XSCANS'
_computing_data_reduction 'Bruker SHELXTL'
_computing_molecular_graphics 'Bruker SHELXTL'
_computing_publication_material 'Bruker SHELXTL'
_computing_structure_refinement 'SHELXL-97 (Sheldrick, 1997)'
_computing_structure_solution 'SHELXS-97 (Sheldrick, 1990)'
_diffrn_ambient_temperature 100(2)
_diffrn_measured_fraction_theta_full 0.993
_diffrn_measured_fraction_theta_max 0.993
_diffrn_measurement_device_type 'SMART APEX'
_diffrn_measurement_method '\w scans'
_diffrn_radiation_monochromator graphite
_diffrn_radiation_source 'fine-focus sealed tube'
_diffrn_radiation_type MoK\a
_diffrn_radiation_wavelength 0.71073
_diffrn_reflns_av_R_equivalents 0.0493
_diffrn_reflns_av_sigmaI/netI 0.0438
_diffrn_reflns_limit_h_max 31
_diffrn_reflns_limit_h_min -32
_diffrn_reflns_limit_k_max 17
_diffrn_reflns_limit_k_min -17
_diffrn_reflns_limit_l_max 31
_diffrn_reflns_limit_l_min -31
_diffrn_reflns_number 57817
_diffrn_reflns_theta_full 26.50
_diffrn_reflns_theta_max 26.50
_diffrn_reflns_theta_min 0.87
_exptl_absorpt_coefficient_mu 1.584
_exptl_absorpt_correction_T_max 0.6653
_exptl_absorpt_correction_T_min 0.5358
_exptl_absorpt_correction_type multi-scan
_exptl_absorpt_process_details SADABS
_exptl_crystal_colour red
_exptl_crystal_density_diffrn 1.330
_exptl_crystal_density_method 'not measured'
_exptl_crystal_description blocks
_exptl_crystal_F_000 3328
_exptl_crystal_size_max 0.45
_exptl_crystal_size_mid 0.35
_exptl_crystal_size_min 0.28
_platon_squeeze_details
;
;
_refine_diff_density_max 2.905
_refine_diff_density_min -1.252
_refine_diff_density_rms 0.142
_refine_ls_extinction_method none
_refine_ls_goodness_of_fit_ref 1.053
_refine_ls_hydrogen_treatment constr
_refine_ls_matrix_type full
_refine_ls_number_parameters 631
_refine_ls_number_reflns 16691
_refine_ls_number_restraints 0
_refine_ls_restrained_S_all 1.053
_refine_ls_R_factor_all 0.0723
_refine_ls_R_factor_gt 0.0563
_refine_ls_shift/su_max 0.004
_refine_ls_shift/su_mean 0.000
_refine_ls_structure_factor_coef Fsqd
_refine_ls_weighting_details 'calc w=1/[\s^2^(Fo^2^)+(0.0517P)^2^+40.8348P] where P=(Fo^2^+2Fc^2^)/3'
_refine_ls_weighting_scheme calc
_refine_ls_wR_factor_gt 0.1284
_refine_ls_wR_factor_ref 0.1354
_reflns_number_gt 13161
_reflns_number_total 16691
_reflns_threshold_expression >2sigma(I)
_cod_data_source_file om501075v_si_002.cif
_cod_data_source_block 9_978j
_cod_depositor_comments
;Adding full bibliography for 4085733--4085739.cif.

 Adding full bibliography for 4085733--4085739.cif.
;
_cod_original_sg_symbol_H-M P2(1)/c
_cod_database_code 4085736

loop_
_symmetry_equiv_pos_as_xyz
'x, y, z'
'-x, y+1/2, -z+1/2'
'-x, -y, -z'
'x, -y-1/2, z-1/2'

loop_
_atom_site_label
_atom_site_type_symbol
_atom_site_fract_x
_atom_site_fract_y
_atom_site_fract_z
_atom_site_U_iso_or_equiv
_atom_site_adp_type
_atom_site_occupancy
_atom_site_symmetry_multiplicity
_atom_site_calc_flag
_atom_site_refinement_flags
Sb1 Sb 0.301392(15) 0.04088(3) 0.306881(15) 0.02427(10) Uani 1 1 d .
Sb2 Sb 0.196411(15) 0.04236(3) 0.204431(15) 0.02290(9) Uani 1 1 d .
Sb3 Sb 0.186287(14) 0.24326(3) 0.226844(14) 0.02084(9) Uani 1 1 d .
Sb4 Sb 0.309104(15) 0.24246(3) 0.284431(14) 0.02199(9) Uani 1 1 d .
Si1 Si 0.37638(7) -0.02437(12) 0.26947(8) 0.0304(4) Uani 1 1 d .
Si2 Si 0.38769(10) 0.06115(16) 0.19493(11) 0.0546(6) Uani 1 1 d .
Si3 Si 0.34833(9) -0.18499(14) 0.23699(10) 0.0476(5) Uani 1 1 d .
Si4 Si 0.46158(10) -0.0289(2) 0.35426(11) 0.0658(7) Uani 1 1 d .
Si5 Si 0.12652(7) -0.02291(11) 0.24825(7) 0.0256(3) Uani 1 1 d .
Si6 Si 0.15140(8) -0.18642(12) 0.27195(7) 0.0335(4) Uani 1 1 d .
Si7 Si 0.03348(8) -0.01468(17) 0.17539(9) 0.0508(5) Uani 1 1 d .
Si8 Si 0.12529(7) 0.05763(12) 0.32982(7) 0.0320(4) Uani 1 1 d .
Si9 Si 0.16292(6) 0.32817(11) 0.12628(6) 0.0244(3) Uani 1 1 d .
Si10 Si 0.12688(8) 0.22681(14) 0.04349(7) 0.0377(4) Uani 1 1 d .
Si11 Si 0.08625(8) 0.43173(14) 0.11852(8) 0.0402(4) Uani 1 1 d .
Si12 Si 0.23567(7) 0.42754(12) 0.12053(7) 0.0283(3) Uani 1 1 d .
Si13 Si 0.33475(6) 0.33407(12) 0.38341(6) 0.0252(3) Uani 1 1 d .
Si14 Si 0.40868(8) 0.43590(14) 0.38196(8) 0.0378(4) Uani 1 1 d .
Si15 Si 0.37116(8) 0.24616(13) 0.47185(7) 0.0348(4) Uani 1 1 d .
Si16 Si 0.26086(7) 0.43450(12) 0.38571(7) 0.0309(4) Uani 1 1 d .
C1 C 0.4294(4) 0.1759(6) 0.2210(5) 0.075(3) Uani 1 1 d .
H1A H 0.4309 0.2112 0.1879 0.113 Uiso 1 1 calc R
H1B H 0.4685 0.1602 0.2487 0.113 Uiso 1 1 calc R
H1C H 0.4108 0.2166 0.2401 0.113 Uiso 1 1 calc R
C2 C 0.4285(5) -0.0195(7) 0.1635(5) 0.094(4) Uani 1 1 d .
H2A H 0.4070 -0.0799 0.1489 0.141 Uiso 1 1 calc R
H2B H 0.4663 -0.0348 0.1939 0.141 Uiso 1 1 calc R
H2C H 0.4331 0.0147 0.1316 0.141 Uiso 1 1 calc R
C3 C 0.3176(4) 0.0881(6) 0.1366(3) 0.066(2) Uani 1 1 d .
H3A H 0.2953 0.1284 0.1519 0.099 Uiso 1 1 calc R
H3B H 0.2970 0.0273 0.1214 0.099 Uiso 1 1 calc R
H3C H 0.3229 0.1232 0.1054 0.099 Uiso 1 1 calc R
C4 C 0.4099(4) -0.2578(6) 0.2346(4) 0.071(3) Uani 1 1 d .
H4A H 0.4411 -0.2603 0.2735 0.107 Uiso 1 1 calc R
H4B H 0.4236 -0.2270 0.2076 0.107 Uiso 1 1 calc R
H4C H 0.3969 -0.3240 0.2213 0.107 Uiso 1 1 calc R
C5 C 0.2888(4) -0.1811(6) 0.1618(3) 0.059(2) Uani 1 1 d .
H5A H 0.2788 -0.2475 0.1470 0.088 Uiso 1 1 calc R
H5B H 0.3014 -0.1442 0.1360 0.088 Uiso 1 1 calc R
H5C H 0.2551 -0.1495 0.1634 0.088 Uiso 1 1 calc R
C6 C 0.3260(4) -0.2506(5) 0.2888(4) 0.057(2) Uani 1 1 d .
H6A H 0.2917 -0.2197 0.2892 0.085 Uiso 1 1 calc R
H6B H 0.3571 -0.2480 0.3278 0.085 Uiso 1 1 calc R
H6C H 0.3176 -0.3185 0.2766 0.085 Uiso 1 1 calc R
C7 C 0.4478(5) -0.1002(9) 0.4108(4) 0.102(4) Uani 1 1 d .
H7A H 0.4801 -0.0917 0.4486 0.152 Uiso 1 1 calc R
H7B H 0.4437 -0.1693 0.4003 0.152 Uiso 1 1 calc R
H7C H 0.4125 -0.0768 0.4129 0.152 Uiso 1 1 calc R
C8 C 0.4825(4) 0.1006(8) 0.3768(5) 0.083(3) Uani 1 1 d .
H8A H 0.5179 0.1017 0.4125 0.125 Uiso 1 1 calc R
H8B H 0.4518 0.1328 0.3839 0.125 Uiso 1 1 calc R
H8C H 0.4888 0.1349 0.3459 0.125 Uiso 1 1 calc R
C9 C 0.5226(4) -0.0824(10) 0.3398(5) 0.116(5) Uani 1 1 d .
H9A H 0.5265 -0.0469 0.3080 0.174 Uiso 1 1 calc R
H9B H 0.5146 -0.1510 0.3290 0.174 Uiso 1 1 calc R
H9C H 0.5583 -0.0772 0.3749 0.174 Uiso 1 1 calc R
C10 C 0.2136(3) -0.1925(5) 0.3452(3) 0.0422(16) Uani 1 1 d .
H10A H 0.2281 -0.2593 0.3527 0.063 Uiso 1 1 calc R
H10B H 0.2009 -0.1725 0.3752 0.063 Uiso 1 1 calc R
H10C H 0.2441 -0.1490 0.3456 0.063 Uiso 1 1 calc R
C11 C 0.1696(3) -0.2439(5) 0.2139(3) 0.0461(17) Uani 1 1 d .
H11A H 0.2012 -0.2081 0.2104 0.069 Uiso 1 1 calc R
H11B H 0.1359 -0.2420 0.1767 0.069 Uiso 1 1 calc R
H11C H 0.1812 -0.3116 0.2243 0.069 Uiso 1 1 calc R
C12 C 0.0906(3) -0.2585(5) 0.2761(3) 0.0497(18) Uani 1 1 d .
H12A H 0.0592 -0.2629 0.2373 0.074 Uiso 1 1 calc R
H12B H 0.0768 -0.2261 0.3025 0.074 Uiso 1 1 calc R
H12C H 0.1040 -0.3240 0.2906 0.074 Uiso 1 1 calc R
C13 C 0.0277(4) -0.0919(8) 0.1133(4) 0.083(3) Uani 1 1 d .
H13A H 0.0367 -0.1594 0.1263 0.125 Uiso 1 1 calc R
H13B H 0.0549 -0.0690 0.0977 0.125 Uiso 1 1 calc R
H13C H -0.0113 -0.0883 0.0830 0.125 Uiso 1 1 calc R
C14 C -0.0202(3) -0.0587(8) 0.2030(5) 0.087(3) Uani 1 1 d .
H14A H -0.0584 -0.0350 0.1775 0.131 Uiso 1 1 calc R
H14B H -0.0099 -0.0341 0.2424 0.131 Uiso 1 1 calc R
H14C H -0.0203 -0.1299 0.2035 0.131 Uiso 1 1 calc R
C15 C 0.0150(3) 0.1155(6) 0.1519(3) 0.062(2) Uani 1 1 d .
H15A H 0.0488 0.1483 0.1514 0.093 Uiso 1 1 calc R
H15B H 0.0027 0.1488 0.1792 0.093 Uiso 1 1 calc R
H15C H -0.0161 0.1171 0.1129 0.093 Uiso 1 1 calc R
C16 C 0.0947(4) -0.0269(5) 0.3681(3) 0.054(2) Uani 1 1 d .
H16A H 0.1212 -0.0813 0.3847 0.081 Uiso 1 1 calc R
H16B H 0.0578 -0.0520 0.3403 0.081 Uiso 1 1 calc R
H16C H 0.0893 0.0082 0.3992 0.081 Uiso 1 1 calc R
C17 C 0.0783(3) 0.1684(5) 0.3092(3) 0.0457(17) Uani 1 1 d .
H17A H 0.0833 0.2049 0.3443 0.069 Uiso 1 1 calc R
H17B H 0.0381 0.1485 0.2890 0.069 Uiso 1 1 calc R
H17C H 0.0889 0.2096 0.2835 0.069 Uiso 1 1 calc R
C18 C 0.1982(3) 0.0930(5) 0.3815(3) 0.0372(15) Uani 1 1 d .
H18A H 0.2153 0.1360 0.3619 0.056 Uiso 1 1 calc R
H18B H 0.2219 0.0347 0.3953 0.056 Uiso 1 1 calc R
H18C H 0.1960 0.1272 0.4145 0.056 Uiso 1 1 calc R
C19 C 0.1855(4) 0.1652(7) 0.0304(4) 0.068(3) Uani 1 1 d .
H19A H 0.1689 0.1258 -0.0050 0.103 Uiso 1 1 calc R
H19B H 0.2073 0.1232 0.0635 0.103 Uiso 1 1 calc R
H19C H 0.2112 0.2142 0.0258 0.103 Uiso 1 1 calc R
C20 C 0.0783(3) 0.1281(6) 0.0484(3) 0.054(2) Uani 1 1 d .
H20A H 0.0679 0.0848 0.0148 0.081 Uiso 1 1 calc R
H20B H 0.0435 0.1572 0.0488 0.081 Uiso 1 1 calc R
H20C H 0.0981 0.0907 0.0841 0.081 Uiso 1 1 calc R
C21 C 0.0848(4) 0.3036(7) -0.0220(3) 0.068(3) Uani 1 1 d .
H21A H 0.1086 0.3579 -0.0242 0.102 Uiso 1 1 calc R
H21B H 0.0505 0.3288 -0.0187 0.102 Uiso 1 1 calc R
H21C H 0.0735 0.2638 -0.0572 0.102 Uiso 1 1 calc R
C22 C 0.0165(3) 0.3636(6) 0.0894(4) 0.057(2) Uani 1 1 d .
H22A H 0.0167 0.3153 0.1179 0.085 Uiso 1 1 calc R
H22B H 0.0117 0.3308 0.0532 0.085 Uiso 1 1 calc R
H22C H -0.0152 0.4093 0.0817 0.085 Uiso 1 1 calc R
C23 C 0.0790(4) 0.5357(6) 0.0670(4) 0.068(2) Uani 1 1 d .
H23A H 0.0460 0.5760 0.0631 0.102 Uiso 1 1 calc R
H23B H 0.0734 0.5098 0.0289 0.102 Uiso 1 1 calc R
H23C H 0.1139 0.5753 0.0823 0.102 Uiso 1 1 calc R
C24 C 0.0969(3) 0.4857(6) 0.1902(3) 0.0525(19) Uani 1 1 d .
H24A H 0.0651 0.5299 0.1851 0.079 Uiso 1 1 calc R
H24B H 0.1331 0.5218 0.2061 0.079 Uiso 1 1 calc R
H24C H 0.0980 0.4336 0.2172 0.079 Uiso 1 1 calc R
C25 C 0.2127(3) 0.4724(5) 0.0441(3) 0.0472(18) Uani 1 1 d .
H25A H 0.2423 0.5153 0.0419 0.071 Uiso 1 1 calc R
H25B H 0.1767 0.5085 0.0325 0.071 Uiso 1 1 calc R
H25C H 0.2071 0.4169 0.0180 0.071 Uiso 1 1 calc R
C26 C 0.2493(3) 0.5345(5) 0.1702(3) 0.0449(16) Uani 1 1 d .
H26A H 0.2581 0.5117 0.2098 0.067 Uiso 1 1 calc R
H26B H 0.2151 0.5759 0.1570 0.067 Uiso 1 1 calc R
H26C H 0.2818 0.5719 0.1699 0.067 Uiso 1 1 calc R
C27 C 0.3053(3) 0.3631(5) 0.1394(3) 0.0347(14) Uani 1 1 d .
H27A H 0.3323 0.4064 0.1326 0.052 Uiso 1 1 calc R
H27B H 0.2990 0.3049 0.1152 0.052 Uiso 1 1 calc R
H27C H 0.3210 0.3440 0.1804 0.052 Uiso 1 1 calc R
C28 C 0.4181(4) 0.5452(6) 0.4290(4) 0.067(2) Uani 1 1 d .
H28A H 0.4511 0.5830 0.4303 0.100 Uiso 1 1 calc R
H28B H 0.4246 0.5245 0.4683 0.100 Uiso 1 1 calc R
H28C H 0.3835 0.5855 0.4129 0.100 Uiso 1 1 calc R
C29 C 0.3929(3) 0.4809(5) 0.3064(3) 0.0480(18) Uani 1 1 d .
H29A H 0.3561 0.5152 0.2910 0.072 Uiso 1 1 calc R
H29B H 0.3910 0.4255 0.2813 0.072 Uiso 1 1 calc R
H29C H 0.4233 0.5253 0.3077 0.072 Uiso 1 1 calc R
C30 C 0.4787(3) 0.3683(6) 0.4073(3) 0.058(2) Uani 1 1 d .
H30A H 0.5094 0.4135 0.4101 0.087 Uiso 1 1 calc R
H30B H 0.4759 0.3168 0.3794 0.087 Uiso 1 1 calc R
H30C H 0.4874 0.3394 0.4454 0.087 Uiso 1 1 calc R
C31 C 0.4242(3) 0.3236(7) 0.5296(3) 0.061(2) Uani 1 1 d .
H31A H 0.4378 0.2893 0.5668 0.091 Uiso 1 1 calc R
H31B H 0.4059 0.3848 0.5325 0.091 Uiso 1 1 calc R
H31C H 0.4567 0.3375 0.5197 0.091 Uiso 1 1 calc R
C32 C 0.3149(3) 0.2156(8) 0.4974(3) 0.079(3) Uani 1 1 d .
H32A H 0.2879 0.1692 0.4705 0.118 Uiso 1 1 calc R
H32B H 0.2943 0.2748 0.4991 0.118 Uiso 1 1 calc R
H32C H 0.3326 0.1865 0.5362 0.118 Uiso 1 1 calc R
C33 C 0.4059(5) 0.1297(7) 0.4682(4) 0.099(4) Uani 1 1 d .
H33A H 0.4126 0.0912 0.5030 0.149 Uiso 1 1 calc R
H33B H 0.4426 0.1428 0.4659 0.149 Uiso 1 1 calc R
H33C H 0.3809 0.0934 0.4336 0.149 Uiso 1 1 calc R
C34 C 0.1951(3) 0.3664(5) 0.3774(3) 0.0352(14) Uani 1 1 d .
H34A H 0.1661 0.4121 0.3783 0.053 Uiso 1 1 calc R
H34B H 0.2044 0.3197 0.4093 0.053 Uiso 1 1 calc R
H34C H 0.1802 0.3316 0.3403 0.053 Uiso 1 1 calc R
C35 C 0.2400(3) 0.5251(5) 0.3256(4) 0.054(2) Uani 1 1 d .
H35A H 0.2302 0.4912 0.2886 0.082 Uiso 1 1 calc R
H35B H 0.2720 0.5695 0.3324 0.082 Uiso 1 1 calc R
H35C H 0.2067 0.5622 0.3241 0.082 Uiso 1 1 calc R
C36 C 0.2865(3) 0.5004(6) 0.4578(3) 0.060(2) Uani 1 1 d .
H36A H 0.2559 0.5429 0.4583 0.090 Uiso 1 1 calc R
H36B H 0.3203 0.5396 0.4631 0.090 Uiso 1 1 calc R
H36C H 0.2965 0.4528 0.4894 0.090 Uiso 1 1 calc R
C37 C 0.3536(5) 0.6435(9) 0.0780(5) 0.094(4) Uani 1 1 d .
H37A H 0.3850 0.6333 0.1169 0.113 Uiso 1 1 calc R
H37B H 0.3170 0.6473 0.0824 0.113 Uiso 1 1 calc R
C38 C 0.3637(6) 0.7376(10) 0.0513(6) 0.121(5) Uani 1 1 d .
H38A H 0.3378 0.7899 0.0530 0.145 Uiso 1 1 calc R
H38B H 0.4039 0.7598 0.0716 0.145 Uiso 1 1 calc R
C39 C 0.3504(6) 0.7098(10) -0.0110(5) 0.112(4) Uani 1 1 d .
H39A H 0.3210 0.7529 -0.0390 0.135 Uiso 1 1 calc R
H39B H 0.3852 0.7105 -0.0190 0.135 Uiso 1 1 calc R
C40 C 0.3281(7) 0.6081(9) -0.0124(5) 0.126(5) Uani 1 1 d .
H40A H 0.2859 0.6098 -0.0260 0.152 Uiso 1 1 calc R
H40B H 0.3374 0.5680 -0.0399 0.152 Uiso 1 1 calc R
C43 C 0.1493(7) 0.6777(17) 0.4460(7) 0.160(8) Uani 1 1 d .
H43A H 0.1797 0.6702 0.4316 0.191 Uiso 1 1 calc R
H43B H 0.1142 0.7026 0.4140 0.191 Uiso 1 1 calc R
C44 C 0.1386(9) 0.7167(15) 0.5273(7) 0.174(10) Uani 1 1 d .
H44A H 0.1636 0.7297 0.5685 0.209 Uiso 1 1 calc R
H44B H 0.1021 0.7526 0.5161 0.209 Uiso 1 1 calc R
C45 C 0.1298(11) 0.6176(16) 0.5157(10) 0.225(12) Uani 1 1 d .
H45A H 0.0902 0.6009 0.5100 0.270 Uiso 1 1 calc R
H45B H 0.1565 0.5807 0.5497 0.270 Uiso 1 1 calc R
C46 C 0.1660(13) 0.7374(18) 0.4905(10) 0.278(19) Uani 1 1 d .
H46A H 0.1572 0.8051 0.4763 0.333 Uiso 1 1 calc R
H46B H 0.2080 0.7318 0.5126 0.333 Uiso 1 1 calc R
O1 O 0.1382(6) 0.5890(8) 0.4661(6) 0.171(5) Uani 1 1 d .
O2 O 0.3521(4) 0.5675(6) 0.0416(4) 0.110(3) Uani 1 1 d .

loop_
_atom_site_aniso_label
_atom_site_aniso_U_11
_atom_site_aniso_U_22
_atom_site_aniso_U_33
_atom_site_aniso_U_23
_atom_site_aniso_U_13
_atom_site_aniso_U_12
Sb1 0.02238(19) 0.0253(2) 0.02624(18) 0.00417(14) 0.01114(15) 0.00468(15)
Sb2 0.02299(19) 0.02372(19) 0.02367(17) -0.00152(14) 0.01128(15) -0.00189(15)
Sb3 0.01941(18) 0.02326(19) 0.01914(16) 0.00052(13) 0.00718(14) 0.00127(14)
Sb4 0.01947(18) 0.02446(19) 0.02110(17) -0.00124(14) 0.00735(14) -0.00072(14)
Si1 0.0256(8) 0.0258(8) 0.0453(9) 0.0016(7) 0.0199(8) 0.0051(7)
Si2 0.0677(14) 0.0420(12) 0.0793(15) 0.0074(11) 0.0556(13) 0.0048(11)
Si3 0.0553(13) 0.0326(10) 0.0671(13) -0.0008(9) 0.0375(11) 0.0028(9)
Si4 0.0444(13) 0.0735(17) 0.0700(15) -0.0062(13) 0.0139(11) 0.0199(12)
Si5 0.0238(8) 0.0258(8) 0.0284(7) -0.0040(6) 0.0119(6) -0.0067(6)
Si6 0.0414(10) 0.0230(8) 0.0400(9) -0.0053(7) 0.0206(8) -0.0097(7)
Si7 0.0301(10) 0.0569(13) 0.0511(11) 0.0012(10) 0.0020(9) -0.0154(9)
Si8 0.0356(9) 0.0300(9) 0.0385(9) -0.0055(7) 0.0234(8) -0.0049(7)
Si9 0.0234(8) 0.0268(8) 0.0210(7) 0.0034(6) 0.0070(6) 0.0034(6)
Si10 0.0384(10) 0.0489(11) 0.0227(8) -0.0055(7) 0.0094(7) -0.0107(8)
Si11 0.0319(10) 0.0411(11) 0.0451(10) 0.0101(8) 0.0133(8) 0.0136(8)
Si12 0.0341(9) 0.0254(8) 0.0267(7) 0.0029(6) 0.0136(7) -0.0008(7)
Si13 0.0212(8) 0.0290(8) 0.0223(7) -0.0035(6) 0.0058(6) -0.0054(6)
Si14 0.0297(9) 0.0446(11) 0.0359(9) -0.0040(8) 0.0102(8) -0.0153(8)
Si15 0.0333(9) 0.0404(10) 0.0234(7) -0.0013(7) 0.0044(7) -0.0001(8)
Si16 0.0320(9) 0.0254(8) 0.0344(8) -0.0066(7) 0.0127(7) -0.0019(7)
C1 0.069(6) 0.042(5) 0.138(9) 0.007(5) 0.067(6) -0.008(4)
C2 0.138(10) 0.080(7) 0.119(9) 0.024(6) 0.109(8) 0.032(7)
C3 0.119(8) 0.041(4) 0.057(5) 0.010(4) 0.055(5) 0.011(5)
C4 0.086(7) 0.047(5) 0.105(7) 0.000(5) 0.064(6) 0.014(5)
C5 0.075(6) 0.044(4) 0.071(5) -0.012(4) 0.044(5) -0.005(4)
C6 0.068(5) 0.033(4) 0.076(5) 0.005(4) 0.037(5) -0.002(4)
C7 0.109(9) 0.113(9) 0.068(6) 0.030(6) 0.022(6) 0.050(8)
C8 0.043(5) 0.098(8) 0.105(8) -0.038(6) 0.025(5) -0.017(5)
C9 0.047(6) 0.151(12) 0.139(10) -0.039(9) 0.026(6) 0.041(7)
C10 0.056(4) 0.025(3) 0.046(4) 0.005(3) 0.022(3) -0.002(3)
C11 0.057(4) 0.030(4) 0.059(4) -0.012(3) 0.031(4) -0.006(3)
C12 0.062(5) 0.030(4) 0.062(5) -0.006(3) 0.031(4) -0.018(3)
C13 0.068(6) 0.098(8) 0.050(5) -0.012(5) -0.010(4) -0.028(6)
C14 0.026(4) 0.104(8) 0.118(8) 0.020(7) 0.016(5) -0.025(5)
C15 0.042(4) 0.071(6) 0.055(5) 0.020(4) 0.001(4) 0.011(4)
C16 0.077(6) 0.049(4) 0.061(5) -0.013(4) 0.053(4) -0.019(4)
C17 0.036(4) 0.048(4) 0.060(4) -0.008(3) 0.028(3) 0.003(3)
C18 0.044(4) 0.037(4) 0.035(3) -0.006(3) 0.021(3) -0.005(3)
C19 0.072(6) 0.083(6) 0.067(5) -0.040(5) 0.045(5) -0.017(5)
C20 0.054(5) 0.065(5) 0.032(3) -0.002(3) 0.006(3) -0.020(4)
C21 0.077(6) 0.080(6) 0.025(3) 0.016(4) -0.001(4) -0.020(5)
C22 0.029(4) 0.070(6) 0.069(5) 0.005(4) 0.018(4) 0.008(4)
C23 0.055(5) 0.060(5) 0.081(6) 0.032(5) 0.019(5) 0.027(4)
C24 0.047(4) 0.049(4) 0.064(5) -0.008(4) 0.026(4) 0.013(4)
C25 0.051(4) 0.050(4) 0.039(4) 0.015(3) 0.018(3) -0.005(3)
C26 0.052(4) 0.032(4) 0.055(4) -0.006(3) 0.025(4) -0.001(3)
C27 0.036(3) 0.038(4) 0.040(3) 0.002(3) 0.025(3) -0.004(3)
C28 0.068(6) 0.062(5) 0.071(5) -0.030(4) 0.030(5) -0.043(5)
C29 0.045(4) 0.051(4) 0.045(4) 0.010(3) 0.016(3) -0.014(3)
C30 0.031(4) 0.082(6) 0.062(5) 0.015(4) 0.020(4) -0.006(4)
C31 0.053(5) 0.081(6) 0.033(4) -0.004(4) 0.002(3) -0.029(4)
C32 0.050(5) 0.124(9) 0.044(4) 0.031(5) 0.001(4) -0.028(5)
C33 0.148(10) 0.081(7) 0.038(4) 0.005(4) 0.006(5) 0.065(7)
C34 0.033(3) 0.037(4) 0.038(3) -0.005(3) 0.017(3) 0.002(3)
C35 0.058(5) 0.032(4) 0.073(5) 0.018(4) 0.027(4) 0.008(3)
C36 0.054(5) 0.058(5) 0.065(5) -0.038(4) 0.021(4) -0.010(4)
C37 0.104(9) 0.106(9) 0.083(7) -0.041(7) 0.049(7) -0.030(7)
C38 0.092(9) 0.106(10) 0.161(13) -0.075(10) 0.049(9) -0.032(8)
C39 0.132(11) 0.113(10) 0.085(8) -0.018(7) 0.038(8) -0.035(9)
C40 0.201(16) 0.086(9) 0.061(7) 0.008(6) 0.023(8) -0.013(10)
C43 0.125(13) 0.23(2) 0.129(13) 0.080(15) 0.061(11) -0.017(14)
C44 0.24(2) 0.144(15) 0.093(10) -0.032(11) 0.025(12) 0.100(16)
C45 0.40(4) 0.149(19) 0.19(2) 0.045(16) 0.18(2) -0.04(2)
C46 0.44(5) 0.22(3) 0.125(17) -0.016(17) 0.08(2) -0.19(3)
O1 0.260(15) 0.112(9) 0.138(9) 0.012(7) 0.079(10) -0.006(9)
O2 0.126(7) 0.106(6) 0.097(6) -0.007(5) 0.043(5) -0.007(5)

loop_
_atom_type_symbol
_atom_type_description
_atom_type_scat_dispersion_real
_atom_type_scat_dispersion_imag
_atom_type_scat_source
C C 0.0033 0.0016 'International Tables Vol C Tables 4.2.6.8 and 6.1.1.4'
H H 0.0000 0.0000 'International Tables Vol C Tables 4.2.6.8 and 6.1.1.4'
Si Si 0.0817 0.0704 'International Tables Vol C Tables 4.2.6.8 and 6.1.1.4'
Sb Sb -0.5866 1.5461 'International Tables Vol C Tables 4.2.6.8 and 6.1.1.4'
O O 0.0106 0.0060 'International Tables Vol C Tables 4.2.6.8 and 6.1.1.4'

loop_
_geom_angle_atom_site_label_1
_geom_angle_atom_site_label_2
_geom_angle_atom_site_label_3
_geom_angle
Si1 Sb1 Sb4 98.10(4)
Si1 Sb1 Sb2 103.34(5)
Sb4 Sb1 Sb2 85.941(15)
Si5 Sb2 Sb3 96.61(4)
Si5 Sb2 Sb1 99.54(4)
Sb3 Sb2 Sb1 87.450(15)
Si9 Sb3 Sb2 103.98(4)
Si9 Sb3 Sb4 105.01(4)
Sb2 Sb3 Sb4 85.834(14)
Si13 Sb4 Sb1 106.70(4)
Si13 Sb4 Sb3 105.93(4)
Sb1 Sb4 Sb3 87.358(14)
Si2 Si1 Si4 111.91(12)
Si2 Si1 Si3 108.14(10)
Si4 Si1 Si3 109.13(11)
Si2 Si1 Sb1 117.96(8)
Si4 Si1 Sb1 102.92(9)
Si3 Si1 Sb1 106.40(8)
C3 Si2 C1 110.0(4)
C3 Si2 C2 107.8(5)
C1 Si2 C2 107.9(5)
C3 Si2 Si1 110.3(3)
C1 Si2 Si1 112.5(3)
C2 Si2 Si1 108.2(3)
C6 Si3 C5 111.6(4)
C6 Si3 C4 105.4(4)
C5 Si3 C4 108.8(4)
C6 Si3 Si1 110.3(3)
C5 Si3 Si1 109.1(3)
C4 Si3 Si1 111.6(3)
C7 Si4 C8 112.5(5)
C7 Si4 C9 111.7(6)
C8 Si4 C9 105.8(5)
C7 Si4 Si1 108.3(4)
C8 Si4 Si1 107.1(3)
C9 Si4 Si1 111.4(4)
Si7 Si5 Si6 109.20(9)
Si7 Si5 Si8 106.95(10)
Si6 Si5 Si8 109.14(9)
Si7 Si5 Sb2 107.58(8)
Si6 Si5 Sb2 106.01(7)
Si8 Si5 Sb2 117.75(7)
C10 Si6 C12 107.9(3)
C10 Si6 C11 111.5(3)
C12 Si6 C11 107.2(3)
C10 Si6 Si5 108.9(2)
C12 Si6 Si5 112.0(3)
C11 Si6 Si5 109.4(2)
C13 Si7 C14 108.3(5)
C13 Si7 C15 110.9(4)
C14 Si7 C15 107.3(4)
C13 Si7 Si5 109.9(3)
C14 Si7 Si5 110.8(3)
C15 Si7 Si5 109.7(3)
C18 Si8 C16 108.2(3)
C18 Si8 C17 109.1(3)
C16 Si8 C17 107.0(3)
C18 Si8 Si5 111.7(2)
C16 Si8 Si5 108.5(2)
C17 Si8 Si5 112.1(2)
Si12 Si9 Si10 108.59(8)
Si12 Si9 Si11 107.08(9)
Si10 Si9 Si11 105.81(9)
Si12 Si9 Sb3 116.31(7)
Si10 Si9 Sb3 116.34(8)
Si11 Si9 Sb3 101.53(7)
C19 Si10 C20 106.5(4)
C19 Si10 C21 108.1(4)
C20 Si10 C21 107.9(4)
C19 Si10 Si9 112.0(3)
C20 Si10 Si9 113.4(2)
C21 Si10 Si9 108.7(3)
C24 Si11 C22 108.4(4)
C24 Si11 C23 107.5(4)
C22 Si11 C23 107.4(4)
C24 Si11 Si9 111.8(2)
C22 Si11 Si9 110.7(3)
C23 Si11 Si9 110.9(3)
C27 Si12 C26 107.8(3)
C27 Si12 C25 106.4(3)
C26 Si12 C25 108.9(3)
C27 Si12 Si9 113.7(2)
C26 Si12 Si9 110.4(2)
C25 Si12 Si9 109.3(2)
Si16 Si13 Si14 107.88(9)
Si16 Si13 Si15 106.55(8)
Si14 Si13 Si15 107.99(8)
Si16 Si13 Sb4 114.41(7)
Si14 Si13 Sb4 99.13(7)
Si15 Si13 Sb4 119.98(8)
C28 Si14 C30 109.0(4)
C28 Si14 C29 107.3(4)
C30 Si14 C29 106.6(3)
C28 Si14 Si13 111.2(3)
C30 Si14 Si13 111.0(3)
C29 Si14 Si13 111.6(2)
C32 Si15 C33 106.2(5)
C32 Si15 C31 106.1(4)
C33 Si15 C31 108.9(5)
C32 Si15 Si13 112.5(3)
C33 Si15 Si13 113.9(3)
C31 Si15 Si13 108.9(3)
C34 Si16 C35 107.5(3)
C34 Si16 C36 106.9(3)
C35 Si16 C36 109.5(4)
C34 Si16 Si13 113.5(2)
C35 Si16 Si13 109.6(3)
C36 Si16 Si13 109.8(3)
O2 C37 C38 108.1(9)
C39 C38 C37 103.7(9)
C40 C39 C38 100.4(10)
O2 C40 C39 110.3(10)
C46 C43 O1 106.2(15)
C45 C44 C46 98.1(16)
C44 C45 O1 113.0(15)
C43 C46 C44 111.3(19)
C43 O1 C45 101.9(14)
C40 O2 C37 103.5(10)

loop_
_geom_bond_atom_site_label_1
_geom_bond_atom_site_label_2
_geom_bond_distance
Sb1 Si1 2.6193(17)
Sb1 Sb4 2.8530(9)
Sb1 Sb2 2.8647(7)
Sb2 Si5 2.6165(16)
Sb2 Sb3 2.8535(9)
Sb3 Si9 2.6313(16)
Sb3 Sb4 2.8700(9)
Sb4 Si13 2.6303(16)
Si1 Si2 2.336(3)
Si1 Si4 2.348(3)
Si1 Si3 2.363(3)
Si2 C3 1.832(9)
Si2 C1 1.868(8)
Si2 C2 1.905(9)
Si3 C6 1.860(8)
Si3 C5 1.886(9)
Si3 C4 1.889(8)
Si4 C7 1.880(11)
Si4 C8 1.881(10)
Si4 C9 1.891(9)
Si5 Si7 2.339(3)
Si5 Si6 2.347(2)
Si5 Si8 2.350(2)
Si6 C10 1.882(7)
Si6 C12 1.884(7)
Si6 C11 1.884(7)
Si7 C13 1.849(10)
Si7 C14 1.875(9)
Si7 C15 1.885(8)
Si8 C18 1.850(6)
Si8 C16 1.875(7)
Si8 C17 1.877(7)
Si9 Si12 2.361(2)
Si9 Si10 2.363(2)
Si9 Si11 2.366(2)
Si10 C19 1.867(8)
Si10 C20 1.879(7)
Si10 C21 1.883(7)
Si11 C24 1.871(7)
Si11 C22 1.877(8)
Si11 C23 1.891(8)
Si12 C27 1.867(6)
Si12 C26 1.871(7)
Si12 C25 1.876(6)
Si13 Si16 2.361(2)
Si13 Si14 2.365(2)
Si13 Si15 2.369(2)
Si14 C28 1.869(8)
Si14 C30 1.882(8)
Si14 C29 1.884(7)
Si15 C32 1.852(8)
Si15 C33 1.853(9)
Si15 C31 1.865(7)
Si16 C34 1.860(6)
Si16 C35 1.865(7)
Si16 C36 1.894(7)
C37 O2 1.382(12)
C37 C38 1.530(17)
C38 C39 1.516(16)
C39 C40 1.505(16)
C40 O2 1.364(12)
C43 C46 1.31(3)
C43 O1 1.394(18)
C44 C45 1.39(2)
C44 C46 1.40(3)
C45 O1 1.41(2)

loop_
_geom_torsion_atom_site_label_1
_geom_torsion_atom_site_label_2
_geom_torsion_atom_site_label_3
_geom_torsion_atom_site_label_4
_geom_torsion
Si1 Sb1 Sb2 Si5 139.05(5)
Sb4 Sb1 Sb2 Si5 -123.58(4)
Si1 Sb1 Sb2 Sb3 -124.67(4)
Sb4 Sb1 Sb2 Sb3 -27.294(16)
Si5 Sb2 Sb3 Si9 -129.12(5)
Sb1 Sb2 Sb3 Si9 131.57(4)
Si5 Sb2 Sb3 Sb4 126.43(4)
Sb1 Sb2 Sb3 Sb4 27.123(14)
Si1 Sb1 Sb4 Si13 -124.12(5)
Sb2 Sb1 Sb4 Si13 132.97(4)
Si1 Sb1 Sb4 Sb3 130.04(4)
Sb2 Sb1 Sb4 Sb3 27.126(14)
Si9 Sb3 Sb4 Si13 122.76(6)
Sb2 Sb3 Sb4 Si13 -133.87(4)
Si9 Sb3 Sb4 Sb1 -130.62(4)
Sb2 Sb3 Sb4 Sb1 -27.246(16)
Sb4 Sb1 Si1 Si2 -30.04(10)
Sb2 Sb1 Si1 Si2 57.68(10)
Sb4 Sb1 Si1 Si4 93.68(9)
Sb2 Sb1 Si1 Si4 -178.60(8)
Sb4 Sb1 Si1 Si3 -151.62(8)
Sb2 Sb1 Si1 Si3 -63.90(8)
Si4 Si1 Si2 C3 -166.4(3)
Si3 Si1 Si2 C3 73.4(3)
Sb1 Si1 Si2 C3 -47.3(3)
Si4 Si1 Si2 C1 -43.2(3)
Si3 Si1 Si2 C1 -163.4(3)
Sb1 Si1 Si2 C1 75.9(3)
Si4 Si1 Si2 C2 75.9(4)
Si3 Si1 Si2 C2 -44.3(4)
Sb1 Si1 Si2 C2 -165.0(4)
Si2 Si1 Si3 C6 -169.9(3)
Si4 Si1 Si3 C6 68.1(3)
Sb1 Si1 Si3 C6 -42.3(3)
Si2 Si1 Si3 C5 -47.1(3)
Si4 Si1 Si3 C5 -169.0(3)
Sb1 Si1 Si3 C5 80.6(3)
Si2 Si1 Si3 C4 73.3(3)
Si4 Si1 Si3 C4 -48.7(4)
Sb1 Si1 Si3 C4 -159.1(3)
Si2 Si1 Si4 C7 -179.4(4)
Si3 Si1 Si4 C7 -59.8(4)
Sb1 Si1 Si4 C7 52.9(4)
Si2 Si1 Si4 C8 59.1(4)
Si3 Si1 Si4 C8 178.7(3)
Sb1 Si1 Si4 C8 -68.6(3)
Si2 Si1 Si4 C9 -56.2(5)
Si3 Si1 Si4 C9 63.4(5)
Sb1 Si1 Si4 C9 176.2(5)
Sb3 Sb2 Si5 Si7 85.67(8)
Sb1 Sb2 Si5 Si7 174.19(8)
Sb3 Sb2 Si5 Si6 -157.59(6)
Sb1 Sb2 Si5 Si6 -69.08(7)
Sb3 Sb2 Si5 Si8 -35.15(8)
Sb1 Sb2 Si5 Si8 53.37(9)
Si7 Si5 Si6 C10 -161.2(2)
Si8 Si5 Si6 C10 -44.6(3)
Sb2 Si5 Si6 C10 83.2(2)
Si7 Si5 Si6 C12 -41.9(3)
Si8 Si5 Si6 C12 74.7(3)
Sb2 Si5 Si6 C12 -157.6(3)
Si7 Si5 Si6 C11 76.7(3)
Si8 Si5 Si6 C11 -166.7(3)
Sb2 Si5 Si6 C11 -38.9(3)
Si6 Si5 Si7 C13 -53.6(4)
Si8 Si5 Si7 C13 -171.5(4)
Sb2 Si5 Si7 C13 61.1(4)
Si6 Si5 Si7 C14 66.1(4)
Si8 Si5 Si7 C14 -51.9(4)
Sb2 Si5 Si7 C14 -179.3(4)
Si6 Si5 Si7 C15 -175.7(3)
Si8 Si5 Si7 C15 66.3(3)
Sb2 Si5 Si7 C15 -61.1(3)
Si7 Si5 Si8 C18 -161.1(2)
Si6 Si5 Si8 C18 80.9(2)
Sb2 Si5 Si8 C18 -39.9(2)
Si7 Si5 Si8 C16 79.7(3)
Si6 Si5 Si8 C16 -38.3(3)
Sb2 Si5 Si8 C16 -159.1(3)
Si7 Si5 Si8 C17 -38.2(3)
Si6 Si5 Si8 C17 -156.2(2)
Sb2 Si5 Si8 C17 83.0(3)
Sb2 Sb3 Si9 Si12 -110.42(7)
Sb4 Sb3 Si9 Si12 -21.03(8)
Sb2 Sb3 Si9 Si10 19.49(9)
Sb4 Sb3 Si9 Si10 108.88(8)
Sb2 Sb3 Si9 Si11 133.77(7)
Sb4 Sb3 Si9 Si11 -136.84(7)
Si12 Si9 Si10 C19 48.9(3)
Si11 Si9 Si10 C19 163.5(3)
Sb3 Si9 Si10 C19 -84.6(3)
Si12 Si9 Si10 C20 169.5(3)
Si11 Si9 Si10 C20 -75.9(3)
Sb3 Si9 Si10 C20 36.0(3)
Si12 Si9 Si10 C21 -70.5(3)
Si11 Si9 Si10 C21 44.2(3)
Sb3 Si9 Si10 C21 156.0(3)
Si12 Si9 Si11 C24 -84.5(3)
Si10 Si9 Si11 C24 159.8(3)
Sb3 Si9 Si11 C24 37.9(3)
Si12 Si9 Si11 C22 154.5(3)
Si10 Si9 Si11 C22 38.8(3)
Sb3 Si9 Si11 C22 -83.1(3)
Si12 Si9 Si11 C23 35.4(3)
Si10 Si9 Si11 C23 -80.3(3)
Sb3 Si9 Si11 C23 157.8(3)
Si10 Si9 Si12 C27 -76.9(2)
Si11 Si9 Si12 C27 169.3(2)
Sb3 Si9 Si12 C27 56.6(2)
Si10 Si9 Si12 C26 161.8(3)
Si11 Si9 Si12 C26 47.9(3)
Sb3 Si9 Si12 C26 -64.7(3)
Si10 Si9 Si12 C25 41.9(3)
Si11 Si9 Si12 C25 -71.9(3)
Sb3 Si9 Si12 C25 175.4(3)
Sb1 Sb4 Si13 Si16 -111.79(7)
Sb3 Sb4 Si13 Si16 -19.75(8)
Sb1 Sb4 Si13 Si14 133.73(6)
Sb3 Sb4 Si13 Si14 -134.23(6)
Sb1 Sb4 Si13 Si15 16.74(9)
Sb3 Sb4 Si13 Si15 108.78(8)
Si16 Si13 Si14 C28 37.7(3)
Si15 Si13 Si14 C28 -77.1(3)
Sb4 Si13 Si14 C28 157.2(3)
Si16 Si13 Si14 C30 159.2(3)
Si15 Si13 Si14 C30 44.4(3)
Sb4 Si13 Si14 C30 -81.3(3)
Si16 Si13 Si14 C29 -82.1(3)
Si15 Si13 Si14 C29 163.1(3)
Sb4 Si13 Si14 C29 37.4(3)
Si16 Si13 Si15 C32 34.5(4)
Si14 Si13 Si15 C32 150.2(4)
Sb4 Si13 Si15 C32 -97.5(4)
Si16 Si13 Si15 C33 155.4(5)
Si14 Si13 Si15 C33 -88.9(5)
Sb4 Si13 Si15 C33 23.4(5)
Si16 Si13 Si15 C31 -82.8(3)
Si14 Si13 Si15 C31 32.8(3)
Sb4 Si13 Si15 C31 145.1(3)
Si14 Si13 Si16 C34 172.6(2)
Si15 Si13 Si16 C34 -71.7(2)
Sb4 Si13 Si16 C34 63.3(2)
Si14 Si13 Si16 C35 52.4(3)
Si15 Si13 Si16 C35 168.1(3)
Sb4 Si13 Si16 C35 -56.9(3)
Si14 Si13 Si16 C36 -67.9(3)
Si15 Si13 Si16 C36 47.8(3)
Sb4 Si13 Si16 C36 -177.2(3)
O2 C37 C38 C39 15.8(14)
C37 C38 C39 C40 6.5(14)
C38 C39 C40 O2 -28.2(16)
C46 C44 C45 O1 -14(3)
O1 C43 C46 C44 -33(3)
C45 C44 C46 C43 28(3)
C46 C43 O1 C45 21(3)
C44 C45 O1 C43 -3(3)
C39 C40 O2 C37 39.3(15)
C38 C37 O2 C40 -33.4(14)

loop_
_platon_squeeze_void_nr
_platon_squeeze_void_average_x
_platon_squeeze_void_average_y
_platon_squeeze_void_average_z
_platon_squeeze_void_volume
_platon_squeeze_void_count_electrons
_platon_squeeze_void_content
1 0.608 0.036 0.309 11 1 ' '
2 0.871 0.055 0.163 8 0 ' '
3 0.746 0.069 0.947 9 1 ' '
4 0.098 0.104 0.917 8 0 ' '
5 0.527 0.164 0.146 20 1 ' '
6 -0.025 0.175 0.362 22 1 ' '
7 0.030 0.194 0.709 11 1 ' '
8 0.527 0.336 0.646 20 1 ' '
9 0.975 0.324 0.862 22 1 ' '
10 0.030 0.305 0.209 11 1 ' '
11 0.098 0.396 0.417 8 0 ' '
12 0.746 0.430 0.447 9 1 ' '
13 0.871 0.444 0.663 8 0 ' '
14 0.608 0.463 0.809 11 1 ' '
15 0.392 0.536 0.191 11 1 ' '
16 0.129 0.555 0.337 8 0 ' '
17 0.254 0.569 0.553 9 0 ' '
18 0.901 0.604 0.583 8 0 ' '
19 0.025 0.675 0.138 22 1 ' '
20 0.473 0.664 0.354 20 1 ' '
21 0.970 0.694 0.791 11 1 ' '
22 0.025 0.824 0.638 22 1 ' '
23 0.473 0.836 0.854 20 1 ' '
24 0.970 0.805 0.291 11 1 ' '
25 0.901 0.896 0.083 8 0 ' '
26 0.254 0.930 0.053 9 0 ' '
27 0.129 0.944 0.837 8 0 ' '
28 0.392 0.963 0.691 11 1 ' '
